data_7127737
loop_
_publ_author_name
'Ziegler, Christoph G. P.'
'Taube, Clemens'
'Kelly, John A.'
'Hierlmeier, Gabriele'
'Uttendorfer, Maria'
'Weigand, Jan J.'
'Wolf, Robert'

_publ_section_title
;
 An unusual Ni<sub>2</sub>Si<sub>2</sub>P<sub>8</sub> cluster formed by
 complexation and thermolysis.
;
_journal_issue 90
_journal_name_full 'Chemical communications (Cambridge, England)'
_journal_page_first 14071
_journal_page_last 14074
_journal_paper_doi 10.1039/d0cc05365a
_journal_volume 56
_journal_year 2020
_chemical_formula_moiety 'C79 H104 N6 Ni P8 Si2, C6 H14'
_chemical_formula_sum 'C85 H118 N6 Ni P8 Si2'
_chemical_formula_weight 1586.50
_chemical_properties_physical Air-sensitive,Moisture-sensitive,Oxygen-sensitive
_space_group_crystal_system monoclinic
_space_group_IT_number 14
_space_group_name_Hall '-P 2ybc'
_space_group_name_H-M_alt 'P 1 21/c 1'
_atom_sites_solution_hydrogens mixed
_atom_sites_solution_primary dual
_audit_creation_date 2019-05-29
_audit_creation_method
;
Olex2 1.3-alpha
(compiled 2019.05.22 svn.r3605 for OlexSys, GUI svn.r5790)
;
_audit_update_record
;
2020-06-11 deposited with the CCDC.	2020-09-08 downloaded from the CCDC.
;
_cell_angle_alpha 90
_cell_angle_beta 97.889(2)
_cell_angle_gamma 90
_cell_formula_units_Z 4
_cell_length_a 17.4813(3)
_cell_length_b 22.9979(3)
_cell_length_c 22.0196(3)
_cell_measurement_reflns_used 16410
_cell_measurement_temperature 123.00(10)
_cell_measurement_theta_max 72.7620
_cell_measurement_theta_min 3.9080
_cell_volume 8768.8(2)
_computing_cell_refinement 'CrysAlisPro 1.171.40.18b (Rigaku OD, 2018)'
_computing_data_collection 'CrysAlisPro 1.171.40.18b (Rigaku OD, 2018)'
_computing_data_reduction 'CrysAlisPro 1.171.40.18b (Rigaku OD, 2018)'
_computing_molecular_graphics 'Olex2 (Dolomanov et al., 2009)'
_computing_publication_material 'Olex2 (Dolomanov et al., 2009)'
_computing_structure_refinement 'ShelXL (Sheldrick, 2015)'
_computing_structure_solution 'ShelXT (Sheldrick, 2015)'
_diffrn_ambient_environment N~2~
_diffrn_ambient_temperature 123.00(10)
_diffrn_detector 'CCD plate'
_diffrn_detector_area_resol_mean 5.1773
_diffrn_detector_type Atlas
_diffrn_measured_fraction_theta_full 0.987
_diffrn_measured_fraction_theta_max 0.955
_diffrn_measurement_details
;
List of Runs (angles in degrees, time in seconds):

  # Type    Start    End  Width  t~exp~   \w     \q     \k     \f   Frames
#--------------------------------------------------------------------------
  1  \w    -42.00  30.00   1.00   17.50    --  -42.68  37.00 -30.00   72
  2  \w    -26.00  36.00   1.00   17.50    --  -42.68  19.00  30.00   62
  3  \w    -26.00  36.00   1.00   17.50    --  -42.68  19.00 -90.00   62
  4  \w     80.00 158.00   1.00   45.00    --  104.13  45.00 -60.00   78
  5  \w     77.00 158.00   1.00   45.00    --  104.13  61.00 120.00   81
  6  \w     23.00 109.00   1.00   45.00    --  104.13 -94.00-120.00   86
  7  \w     80.00 158.00   1.00   45.00    --  104.13  45.00  90.00   78
  8  \w     77.00 158.00   1.00   45.00    --  104.13  61.00   0.00   81
  9  \w     34.00  71.00   1.00   45.00    --  104.13 -61.00 -60.00   37
 10  \w      2.00  57.00   1.00   17.50    --   42.68-125.00 150.00   55
 11  \w     11.00 117.00   1.00   17.50    --   42.68  77.00-120.00  106
;
_diffrn_measurement_device 'four-circle diffractometer'
_diffrn_measurement_device_type 'SuperNova, Single source at offset/far, Atlas'
_diffrn_measurement_method '\w scans'
_diffrn_orient_matrix_type 'CrysAlisPro convention (1999,Acta A55,543-557)'
_diffrn_orient_matrix_UB_11 0.0699805000
_diffrn_orient_matrix_UB_12 -0.0388165000
_diffrn_orient_matrix_UB_13 0.0227197000
_diffrn_orient_matrix_UB_21 0.0533400000
_diffrn_orient_matrix_UB_22 0.0424168000
_diffrn_orient_matrix_UB_23 -0.0283353000
_diffrn_orient_matrix_UB_31 0.0127893000
_diffrn_orient_matrix_UB_32 0.0344046000
_diffrn_orient_matrix_UB_33 0.0605903000
_diffrn_radiation_monochromator mirror
_diffrn_radiation_probe x-ray
_diffrn_radiation_type 'Cu K\a'
_diffrn_radiation_wavelength 1.54184
_diffrn_reflns_av_R_equivalents 0.0293
_diffrn_reflns_av_unetI/netI 0.0362
_diffrn_reflns_Laue_measured_fraction_full 0.987
_diffrn_reflns_Laue_measured_fraction_max 0.955
_diffrn_reflns_limit_h_max 16
_diffrn_reflns_limit_h_min -21
_diffrn_reflns_limit_k_max 26
_diffrn_reflns_limit_k_min -28
_diffrn_reflns_limit_l_max 27
_diffrn_reflns_limit_l_min -24
_diffrn_reflns_number 41046
_diffrn_reflns_point_group_measured_fraction_full 0.987
_diffrn_reflns_point_group_measured_fraction_max 0.955
_diffrn_reflns_theta_full 67.684
_diffrn_reflns_theta_max 73.110
_diffrn_reflns_theta_min 3.591
_diffrn_source 'micro-focus sealed X-ray tube'
_diffrn_source_type 'SuperNova (Cu) X-ray Source'
_exptl_absorpt_coefficient_mu 2.303
_exptl_absorpt_correction_T_max 1.000
_exptl_absorpt_correction_T_min 0.463
_exptl_absorpt_correction_type gaussian
_exptl_absorpt_process_details
;
CrysAlisPro 1.171.40.18b (Rigaku Oxford Diffraction, 2018)
Numerical absorption correction based on gaussian integration over
			a multifaceted crystal model
Empirical absorption correction using spherical harmonics,
 implemented in SCALE3 ABSPACK scaling algorithm.
;
_exptl_crystal_colour 'dark red'
_exptl_crystal_colour_modifier dark
_exptl_crystal_colour_primary red
_exptl_crystal_density_diffrn 1.202
_exptl_crystal_description needle
_exptl_crystal_F_000 3384
_exptl_crystal_recrystallization_method 'from n-hexane'
_exptl_crystal_size_max 0.372
_exptl_crystal_size_mid 0.081
_exptl_crystal_size_min 0.027
_refine_diff_density_max 0.526
_refine_diff_density_min -0.593
_refine_diff_density_rms 0.054
_refine_ls_extinction_method none
_refine_ls_goodness_of_fit_ref 1.018
_refine_ls_hydrogen_treatment mixed
_refine_ls_matrix_type full
_refine_ls_number_parameters 984
_refine_ls_number_reflns 16774
_refine_ls_number_restraints 146
_refine_ls_restrained_S_all 1.017
_refine_ls_R_factor_all 0.0518
_refine_ls_R_factor_gt 0.0390
_refine_ls_shift/su_max 0.001
_refine_ls_shift/su_mean 0.000
_refine_ls_structure_factor_coef Fsqd
_refine_ls_weighting_details 'w=1/[\s^2^(Fo^2^)+(0.0453P)^2^+6.2845P] where P=(Fo^2^+2Fc^2^)/3'
_refine_ls_weighting_scheme calc
_refine_ls_wR_factor_gt 0.0939
_refine_ls_wR_factor_ref 0.1021
_reflns_Friedel_coverage 0.000
_reflns_number_gt 13805
_reflns_number_total 16774
_reflns_threshold_expression 'I > 2\s(I)'
_cod_data_source_file d0cc05365a2.cif
_cod_data_source_block zic223_mp
_cod_database_code 7127737
_shelx_shelxl_version_number 2018/3
_chemical_oxdiff_formula 'C316 H416 N24 Ni4 P32 Si8 '
_chemical_oxdiff_usercomment 'from n-hexane'
_shelx_space_group_comment
;
The symmetry employed for this shelxl refinement is uniquely defined
by the following loop, which should always be used as a source of
symmetry information in preference to the above space-group names.
They are only intended as comments.
;
_reflns_odcompleteness_completeness 98.75
_reflns_odcompleteness_iscentric 1
_reflns_odcompleteness_theta 66.97
_olex2_refinement_description
;
1. Fixed Uiso
 At 1.2 times of:
  All C(H) groups, All C(H,H) groups
 At 1.5 times of:
  All C(H,H,H) groups
2. Restrained distances
 C83-C84 \\sim C84-C85 \\sim C85-C86 \\sim C86-C87 \\sim C87-C82
 with sigma of 0.02
 C83-C85 \\sim C85-C87 \\sim C84-C86 \\sim C86-C82
 with sigma of 0.04
 C81-C88 \\sim C88-C32 \\sim C32-C89 \\sim C89-C90 \\sim C90-C91
 with sigma of 0.02
 C81-C32 \\sim C32-C90 \\sim C88-C89 \\sim C89-C91
 with sigma of 0.04
3. Uiso/Uaniso restraints and constraints
C83 \\sim C84 \\sim C85 \\sim C86 \\sim C87 \\sim C82: within 2A with sigma of
0.04 and sigma for terminal atoms of 0.08 within 2A
C81 \\sim C88 \\sim C32 \\sim C89 \\sim C90 \\sim C91: within 2A with sigma of
0.04 and sigma for terminal atoms of 0.08 within 2A
4. Rigid body (RIGU) restrains
 C83, C84, C85, C86, C87, C82
 with sigma for 1-2 distances of 0.004 and sigma for 1-3 distances of 0.004
 C81, C88, C32, C89, C90, C91
 with sigma for 1-2 distances of 0.004 and sigma for 1-3 distances of 0.004
5. Others
 Fixed Sof: C83(0.5) H2A(0.5) H2B(0.5) H2C(0.5) C84(0.5) H3A(0.5) H3B(0.5)
 C85(0.5) H4A(0.5) H4B(0.5) C86(0.5) H5A(0.5) H5B(0.5) C87(0.5) H6A(0.5)
 H6B(0.5) C82(0.5) H7A(0.5) H7B(0.5) H7C(0.5) C81(0.5) H1A(0.5) H1B(0.5)
 H1C(0.5) C88(0.5) H8A(0.5) H8B(0.5) C32(0.5) H9A(0.5) H9B(0.5) C89(0.5)
 H10A(0.5) H10B(0.5) C90(0.5) H11A(0.5) H11B(0.5) C91(0.5) H12A(0.5) H12B(0.5)
 H12C(0.5)
6.a Free rotating group:
 C83(C84,C85,C86,C87,C82), C81(C88,C32,C89,C90,C91)
6.b Ternary CH refined with riding coordinates:
 C27(H00X), C45(H017), C54(H018), C16(H01D), C42(H01O), C57(H020), C12(H022),
 C24(H02W)
6.c Secondary CH2 refined with riding coordinates:
 C84(H3A,H3B), C85(H4A,H4B), C86(H5A,H5B), C87(H6A,H6B), C88(H8A,H8B), C32(H9A,
 H9B), C89(H10A,H10B), C90(H11A,H11B)
6.d Me refined with riding coordinates:
 C83(H2A,H2B,H2C)
6.e Aromatic/amide H refined with riding coordinates:
 C33(H00O), C61(H00S), C60(H015), C65(H016), C20(H01G), C67(H01H), C3(H01L),
 C50(H01M), C22(H01N), C75(H01S), C52(H01T), C21(H01Z), C10(H01), C8(H1),
 C74(H15), C38(H3), C9(H4), C51(H5), C39(H027), C40(H02S)
6.f X=CH2 refined with riding coordinates:
 C1(H6,HF)
6.g Idealised Me refined as rotating group:
 C35(H00A,H00B,H00C), C69(H01A,H01B,H2), C71(H01I,H01J,H01K), C80(H01P,H01Q,
 H01R), C29(H01U,H01V,H01W), C55(H01X,H01Y,H), C58(H02A,H02B,H02C), C15(H02D,
 H02E,H02F), C46(H02G,H02H,H02I), C28(H02J,H02K,H02L), C44(H02M,H02N,H02O),
 C26(H02P,H02Q,H02R), C78(H02T,H02U,H02V), C47(H02X,H02Y,HA), C5(H02Z,HB,HC),
 C56(H02,HD,HE), C70(H7,HG,HH), C59(H8,HI,HJ), C43(H9,HK,HL), C13(H10,HM,HN),
 C14(H11,HO,HP), C17(H12,HQ,HR), C25(H13,HS,HT), C77(H14,HU,HV), C82(H7A,H7B,
 H7C), C81(H1A,H1B,H1C), C91(H12A,H12B,H12C)
;
_smtbx_masks_void_probe_radius 1.2
_smtbx_masks_void_truncation_radius 1.2
_olex2_submission_special_instructions 'No special instructions were received'
_oxdiff_exptl_absorpt_empirical_details
;
Empirical correction (ABSPACK) includes:
- Absorption correction using spherical harmonics
- Frame scaling
;
_oxdiff_exptl_absorpt_empirical_full_max 1.231
_oxdiff_exptl_absorpt_empirical_full_min 0.870

loop_
_space_group_symop_operation_xyz
'x, y, z'
'-x, y+1/2, -z+1/2'
'-x, -y, -z'
'x, -y-1/2, z-1/2'

loop_
_atom_site_label
_atom_site_type_symbol
_atom_site_fract_x
_atom_site_fract_y
_atom_site_fract_z
_atom_site_U_iso_or_equiv
_atom_site_adp_type
_atom_site_occupancy
_atom_site_site_symmetry_order
_atom_site_calc_flag
_atom_site_refinement_flags_posn
_atom_site_refinement_flags_adp
_atom_site_refinement_flags_occupancy
_atom_site_disorder_assembly
_atom_site_disorder_group
Ni01 Ni 0.71531(2) 0.32044(2) 0.56080(2) 0.01938(8) Uani 1 1 d . . . . .
P002 P 0.82593(3) 0.33262(2) 0.62477(2) 0.02146(11) Uani 1 1 d . . . . .
P003 P 0.61571(3) 0.32249(2) 0.61631(2) 0.02096(11) Uani 1 1 d . . . . .
P004 P 0.67853(3) 0.23842(2) 0.60470(2) 0.01976(11) Uani 1 1 d . . . . .
P005 P 0.66256(3) 0.26985(2) 0.69980(2) 0.02148(11) Uani 1 1 d . . . . .
P006 P 0.76108(3) 0.41154(2) 0.58449(2) 0.02224(11) Uani 1 1 d . . . . .
P007 P 0.54970(3) 0.24175(2) 0.58125(2) 0.02235(11) Uani 1 1 d . . . . .
Si00 Si 0.55217(3) 0.21914(2) 0.67998(2) 0.01772(11) Uani 1 1 d . . . . .
P009 P 0.88913(3) 0.40366(2) 0.58053(2) 0.02379(12) Uani 1 1 d . . . . .
Si1 Si 0.90123(3) 0.44431(2) 0.67361(2) 0.01970(12) Uani 1 1 d . . . . .
P00B P 0.78943(3) 0.40108(3) 0.68688(2) 0.02628(12) Uani 1 1 d . . . . .
N00C N 0.56082(10) 0.14551(7) 0.69793(8) 0.0203(3) Uani 1 1 d . . . . .
N00D N 0.73410(11) 0.25775(8) 0.44426(8) 0.0266(4) Uani 1 1 d . . . . .
N00E N 0.66381(11) 0.33334(8) 0.42488(8) 0.0265(4) Uani 1 1 d . . . . .
N00F N 0.47250(10) 0.24086(7) 0.71352(8) 0.0204(3) Uani 1 1 d . . . . .
N00G N 0.90554(11) 0.51948(7) 0.67552(9) 0.0263(4) Uani 1 1 d . . . . .
N00H N 0.97964(10) 0.42358(7) 0.72616(8) 0.0234(4) Uani 1 1 d . . . . .
C00I C 0.52243(12) 0.11958(9) 0.74358(9) 0.0215(4) Uani 1 1 d . . . . .
C00J C 0.70455(13) 0.30399(9) 0.47282(9) 0.0231(4) Uani 1 1 d . . . . .
C00K C 0.59537(13) 0.10558(9) 0.65852(10) 0.0238(4) Uani 1 1 d . . . . .
C00L C 0.78422(13) 0.21445(9) 0.47562(9) 0.0259(5) Uani 1 1 d . . . . .
C00M C 0.43895(13) 0.20676(9) 0.75635(9) 0.0227(4) Uani 1 1 d . . . . .
C00N C 0.54664(14) 0.07781(9) 0.61109(10) 0.0283(5) Uani 1 1 d . . . . .
C00O C 0.46815(13) 0.15022(9) 0.77038(9) 0.0234(4) Uani 1 1 d . . . . .
H00O H 0.448009 0.131205 0.801928 0.028 Uiso 1 1 calc R U . . .
C00P C 0.75341(14) 0.16203(10) 0.49232(10) 0.0293(5) Uani 1 1 d . . . . .
C00Q C 0.54083(15) 0.06018(10) 0.76220(11) 0.0312(5) Uani 1 1 d . . . . .
H00A H 0.536888 0.035702 0.726596 0.047 Uiso 1 1 calc R U . . .
H00B H 0.505277 0.046990 0.788815 0.047 Uiso 1 1 calc R U . . .
H00C H 0.592503 0.058515 0.783531 0.047 Uiso 1 1 calc R U . . .
C00R C 0.61963(14) 0.38575(9) 0.42889(9) 0.0268(5) Uani 1 1 d . . . . .
C00S C 0.71179(15) 0.25890(11) 0.38135(10) 0.0352(6) Uani 1 1 d . . . . .
H00S H 0.724988 0.231984 0.353027 0.042 Uiso 1 1 calc R U . . .
C00T C 0.97570(12) 0.36673(9) 0.75395(10) 0.0240(4) Uani 1 1 d . . . . .
C00U C 0.86320(14) 0.22578(10) 0.48702(10) 0.0300(5) Uani 1 1 d . . . . .
C00V C 0.84205(13) 0.55021(9) 0.64040(11) 0.0267(5) Uani 1 1 d . . . . .
C00W C 0.43634(13) 0.29666(9) 0.69873(10) 0.0243(4) Uani 1 1 d . . . . .
C00X C 0.90213(15) 0.41330(10) 0.83454(10) 0.0321(5) Uani 1 1 d . . . . .
H00X H 0.897024 0.445215 0.804764 0.039 Uiso 1 1 calc R U . . .
C00Y C 0.54039(15) 0.38085(10) 0.42795(10) 0.0313(5) Uani 1 1 d . . . . .
C00Z C 0.93576(13) 0.36123(9) 0.80489(10) 0.0267(5) Uani 1 1 d . . . . .
C010 C 0.67429(14) 0.09173(10) 0.67053(10) 0.0289(5) Uani 1 1 d . . . . .
C011 C 0.66917(15) 0.14787(11) 0.47670(12) 0.0385(6) Uani 1 1 d . . . . .
H01A H 0.639757 0.183245 0.472720 0.058 Uiso 1 1 calc R U . . .
H01B H 0.652919 0.124468 0.508695 0.058 Uiso 1 1 calc R U . . .
H01C H 0.660974 0.126839 0.438704 0.058 Uiso 1 1 calc R U . . .
C012 C 0.84729(14) 0.56735(10) 0.57970(11) 0.0315(5) Uani 1 1 d . . . . .
C013 C 0.65594(17) 0.43991(11) 0.42986(10) 0.0381(6) Uani 1 1 d . . . . .
C014 C 1.01004(14) 0.31861(10) 0.72908(11) 0.0313(5) Uani 1 1 d . . . . .
C015 C 0.66785(15) 0.30590(11) 0.36924(10) 0.0353(6) Uani 1 1 d . . . . .
H015 H 0.644363 0.318026 0.330871 0.042 Uiso 1 1 calc R U . . .
C016 C 0.80399(16) 0.12160(11) 0.52336(11) 0.0361(6) Uani 1 1 d . . . . .
H016 H 0.784291 0.086398 0.535081 0.043 Uiso 1 1 calc R U . . .
C017 C 0.35664(14) 0.24998(11) 0.60471(11) 0.0315(5) Uani 1 1 d . . . . .
H017 H 0.400191 0.222773 0.609722 0.038 Uiso 1 1 calc R U . . .
C018 C 0.46104(15) 0.09087(10) 0.59665(11) 0.0338(5) Uani 1 1 d . . . . .
H018 H 0.449236 0.122932 0.623164 0.041 Uiso 1 1 calc R U . . .
C019 C 0.37854(13) 0.30068(10) 0.64768(11) 0.0289(5) Uani 1 1 d . . . . .
C01A C 0.92109(15) 0.56114(10) 0.55117(12) 0.0368(6) Uani 1 1 d . . . . .
H01D H 0.955302 0.534463 0.576827 0.044 Uiso 1 1 calc R U . . .
C01B C 1.03595(13) 0.46337(10) 0.75251(11) 0.0300(5) Uani 1 1 d . . . . .
C01C C 0.37762(15) 0.22811(11) 0.78457(12) 0.0339(5) Uani 1 1 d . . . . .
C01D C 0.92947(16) 0.30600(10) 0.82970(11) 0.0360(6) Uani 1 1 d . . . . .
H01G H 0.903031 0.301264 0.863252 0.043 Uiso 1 1 calc R U . . .
C01E C 0.45517(15) 0.34433(10) 0.73806(11) 0.0333(5) Uani 1 1 d . . . . .
C01F C 0.91067(15) 0.18392(11) 0.51823(11) 0.0364(6) Uani 1 1 d . . . . .
H01H H 0.963426 0.191082 0.526589 0.044 Uiso 1 1 calc R U . . .
C01G C 0.89617(16) 0.28129(11) 0.46583(12) 0.0389(6) Uani 1 1 d . . . . .
H01I H 0.874864 0.288660 0.424002 0.058 Uiso 1 1 calc R U . . .
H01J H 0.951289 0.277848 0.468788 0.058 Uiso 1 1 calc R U . . .
H01K H 0.883453 0.312868 0.491148 0.058 Uiso 1 1 calc R U . . .
C01H C 0.96440(15) 0.55218(10) 0.71018(13) 0.0391(6) Uani 1 1 d . . . . .
C01I C 0.77515(15) 0.56135(10) 0.66753(11) 0.0321(5) Uani 1 1 d . . . . .
C01J C 1.02793(15) 0.52126(10) 0.74328(13) 0.0384(6) Uani 1 1 d . . . . .
H01L H 1.069135 0.544020 0.760754 0.046 Uiso 1 1 calc R U . . .
C01K C 0.70234(16) 0.04836(11) 0.63481(12) 0.0389(6) Uani 1 1 d . . . . .
H01M H 0.754312 0.038315 0.642243 0.047 Uiso 1 1 calc R U . . .
C01L C 1.00146(17) 0.26438(11) 0.75613(13) 0.0409(6) Uani 1 1 d . . . . .
H01N H 1.023151 0.231701 0.740385 0.049 Uiso 1 1 calc R U . . .
C01M C 0.88199(16) 0.13196(12) 0.53726(11) 0.0378(6) Uani 1 1 d . . . . .
C01N C 0.51691(16) 0.34228(11) 0.79337(12) 0.0395(6) Uani 1 1 d . . . . .
H01O H 0.539192 0.303115 0.795962 0.047 Uiso 1 1 calc R U . . .
C01O C 0.50230(16) 0.32244(12) 0.42848(12) 0.0421(6) Uani 1 1 d . . . . .
H01P H 0.513038 0.300282 0.393681 0.063 Uiso 1 1 calc R U . . .
H01Q H 0.447508 0.327459 0.426633 0.063 Uiso 1 1 calc R U . . .
H01R H 0.521961 0.302190 0.465473 0.063 Uiso 1 1 calc R U . . .
C01P C 0.49747(18) 0.43205(13) 0.42550(11) 0.0455(7) Uani 1 1 d . . . . .
H01S H 0.444226 0.429475 0.424548 0.055 Uiso 1 1 calc R U . . .
C01Q C 0.57822(17) 0.03515(11) 0.57697(12) 0.0400(6) Uani 1 1 d . . . . .
H01T H 0.546765 0.016407 0.545460 0.048 Uiso 1 1 calc R U . . .
C01R C 0.82244(16) 0.40145(12) 0.85287(12) 0.0418(6) Uani 1 1 d . . . . .
H01U H 0.789291 0.385595 0.818486 0.063 Uiso 1 1 calc R U . . .
H01V H 0.800823 0.437132 0.865450 0.063 Uiso 1 1 calc R U . . .
H01W H 0.827124 0.374189 0.886182 0.063 Uiso 1 1 calc R U . . .
C01S C 0.43839(17) 0.11005(11) 0.52998(12) 0.0420(6) Uani 1 1 d . . . . .
H01X H 0.468856 0.143101 0.521682 0.063 Uiso 1 1 calc R U . . .
H01Y H 0.384665 0.120332 0.523455 0.063 Uiso 1 1 calc R U . . .
H H 0.447455 0.078734 0.503039 0.063 Uiso 1 1 calc R U . . .
C01T C 0.96183(17) 0.25833(11) 0.80529(13) 0.0432(6) Uani 1 1 d . . . . .
H01Z H 0.956753 0.221749 0.822286 0.052 Uiso 1 1 calc R U . . .
C01U C 0.71329(16) 0.58778(11) 0.63177(13) 0.0404(6) Uani 1 1 d . . . . .
H01 H 0.668597 0.595560 0.648861 0.049 Uiso 1 1 calc R U . . .
C01V C 0.78308(16) 0.59327(12) 0.54620(12) 0.0418(6) Uani 1 1 d . . . . .
H1 H 0.785282 0.604381 0.505872 0.050 Uiso 1 1 calc R U . . .
C01W C 0.6093(2) 0.48916(11) 0.42859(11) 0.0510(8) Uani 1 1 d . . . . .
H2 H 0.632719 0.525558 0.430667 0.061 Uiso 1 1 calc R U . . .
C01X C 0.33856(16) 0.35326(11) 0.63796(13) 0.0416(6) Uani 1 1 d . . . . .
H3 H 0.300010 0.356944 0.604600 0.050 Uiso 1 1 calc R U . . .
C01Y C 0.71639(17) 0.60285(13) 0.57131(13) 0.0466(7) Uani 1 1 d . . . . .
H4 H 0.673622 0.619361 0.547799 0.056 Uiso 1 1 calc R U . . .
C01Z C 0.65505(18) 0.02027(11) 0.58906(13) 0.0456(7) Uani 1 1 d . . . . .
H5 H 0.674919 -0.008754 0.566307 0.055 Uiso 1 1 calc R U . . .
C020 C 0.72981(14) 0.11993(12) 0.72128(11) 0.0377(6) Uani 1 1 d . . . . .
H020 H 0.703271 0.153127 0.736916 0.045 Uiso 1 1 calc R U . . .
C021 C 0.80336(15) 0.14266(12) 0.69914(13) 0.0425(6) Uani 1 1 d . . . . .
H02A H 0.834086 0.110441 0.688894 0.064 Uiso 1 1 calc R U . . .
H02B H 0.832314 0.165216 0.731055 0.064 Uiso 1 1 calc R U . . .
H02C H 0.789881 0.166591 0.663558 0.064 Uiso 1 1 calc R U . . .
C022 C 0.76901(17) 0.54720(11) 0.73424(12) 0.0431(7) Uani 1 1 d . . . . .
H022 H 0.809883 0.519347 0.748751 0.052 Uiso 1 1 calc R U . . .
C023 C 0.90829(18) 0.53637(13) 0.48596(12) 0.0467(7) Uani 1 1 d . . . . .
H02D H 0.885831 0.498318 0.486564 0.070 Uiso 1 1 calc R U . . .
H02E H 0.956898 0.533838 0.470453 0.070 Uiso 1 1 calc R U . . .
H02F H 0.874134 0.561433 0.460017 0.070 Uiso 1 1 calc R U . . .
C024 C 0.34338(17) 0.26801(14) 0.53738(12) 0.0481(7) Uani 1 1 d . . . . .
H02G H 0.296686 0.290355 0.529488 0.072 Uiso 1 1 calc R U . . .
H02H H 0.338960 0.233915 0.511988 0.072 Uiso 1 1 calc R U . . .
H02I H 0.386144 0.291096 0.528321 0.072 Uiso 1 1 calc R U . . .
C025 C 0.5305(2) 0.48628(12) 0.42442(11) 0.0515(8) Uani 1 1 d . . . . .
C026 C 0.95749(19) 0.43325(13) 0.89108(13) 0.0513(7) Uani 1 1 d . . . . .
H02J H 0.964697 0.402202 0.920457 0.077 Uiso 1 1 calc R U . . .
H02K H 0.935961 0.466369 0.909166 0.077 Uiso 1 1 calc R U . . .
H02L H 1.006372 0.443617 0.878915 0.077 Uiso 1 1 calc R U . . .
C027 C 0.35539(19) 0.39969(12) 0.67703(15) 0.0514(8) Uani 1 1 d . . . . .
H027 H 0.327360 0.434017 0.670414 0.062 Uiso 1 1 calc R U . . .
C028 C 0.58186(18) 0.38560(13) 0.78681(16) 0.0531(8) Uani 1 1 d . . . . .
H02M H 0.601833 0.378483 0.749007 0.080 Uiso 1 1 calc R U . . .
H02N H 0.622451 0.380949 0.820530 0.080 Uiso 1 1 calc R U . . .
H02O H 0.561981 0.424516 0.786796 0.080 Uiso 1 1 calc R U . . .
C029 C 1.03239(18) 0.28135(13) 0.62466(13) 0.0483(7) Uani 1 1 d . . . . .
H02P H 1.040682 0.242076 0.638805 0.072 Uiso 1 1 calc R U . . .
H02Q H 1.061861 0.288481 0.591695 0.072 Uiso 1 1 calc R U . . .
H02R H 0.978528 0.287105 0.610402 0.072 Uiso 1 1 calc R U . . .
C02A C 0.41315(18) 0.39557(11) 0.72555(14) 0.0469(7) Uani 1 1 d . . . . .
H02S H 0.424682 0.427702 0.750801 0.056 Uiso 1 1 calc R U . . .
C02B C 0.74078(19) 0.44690(14) 0.43231(13) 0.0540(8) Uani 1 1 d . . . . .
H02T H 0.762073 0.461932 0.471700 0.081 Uiso 1 1 calc R U . . .
H02U H 0.751384 0.473447 0.400869 0.081 Uiso 1 1 calc R U . . .
H02V H 0.763704 0.409856 0.425955 0.081 Uiso 1 1 calc R U . . .
C02C C 1.05797(16) 0.32325(12) 0.67714(13) 0.0425(6) Uani 1 1 d . . . . .
H02W H 1.053520 0.363009 0.661027 0.051 Uiso 1 1 calc R U . . .
C02D C 0.28633(18) 0.21713(14) 0.62133(15) 0.0548(8) Uani 1 1 d . . . . .
H02X H 0.295570 0.205746 0.663654 0.082 Uiso 1 1 calc R U . . .
H02Y H 0.277546 0.183129 0.596041 0.082 Uiso 1 1 calc R U . . .
HA H 0.241741 0.241877 0.614745 0.082 Uiso 1 1 calc R U . . .
C02E C 1.10677(17) 0.43969(12) 0.78878(15) 0.0510(8) Uani 1 1 d . . . . .
H02Z H 1.093151 0.408468 0.814182 0.076 Uiso 1 1 calc R U . . .
HB H 1.132151 0.469847 0.814141 0.076 Uiso 1 1 calc R U . . .
HC H 1.140875 0.425422 0.761532 0.076 Uiso 1 1 calc R U . . .
C02F C 0.41205(18) 0.03825(14) 0.61043(15) 0.0529(7) Uani 1 1 d . . . . .
H02 H 0.422237 0.006260 0.584693 0.079 Uiso 1 1 calc R U . . .
HD H 0.358293 0.048269 0.602527 0.079 Uiso 1 1 calc R U . . .
HE H 0.425012 0.027334 0.652667 0.079 Uiso 1 1 calc R U . . .
C02G C 0.9621(2) 0.61084(13) 0.71312(18) 0.0674(10) Uani 1 1 d . . . . .
H6 H 0.920672 0.630997 0.691849 0.081 Uiso 1 1 calc R U . . .
HF H 1.001848 0.631043 0.736421 0.081 Uiso 1 1 calc R U . . .
C02H C 0.93492(19) 0.08746(14) 0.57179(15) 0.0574(8) Uani 1 1 d . . . . .
H7 H 0.904545 0.058356 0.588643 0.086 Uiso 1 1 calc R U . . .
HG H 0.967901 0.106311 0.604375 0.086 Uiso 1 1 calc R U . . .
HH H 0.965895 0.069470 0.544276 0.086 Uiso 1 1 calc R U . . .
C02I C 0.75274(19) 0.07822(17) 0.77471(14) 0.0619(9) Uani 1 1 d . . . . .
H8 H 0.708267 0.069481 0.794242 0.093 Uiso 1 1 calc R U . . .
HI H 0.791652 0.096026 0.803825 0.093 Uiso 1 1 calc R U . . .
HJ H 0.772708 0.042959 0.759631 0.093 Uiso 1 1 calc R U . . .
C02J C 0.48306(19) 0.35408(18) 0.85297(14) 0.0645(10) Uani 1 1 d . . . . .
H9 H 0.465836 0.393703 0.853360 0.097 Uiso 1 1 calc R U . . .
HK H 0.521991 0.347433 0.887464 0.097 Uiso 1 1 calc R U . . .
HL H 0.440183 0.328491 0.855342 0.097 Uiso 1 1 calc R U . . .
C02K C 0.69117(19) 0.51955(15) 0.74234(16) 0.0641(10) Uani 1 1 d . . . . .
H10 H 0.651280 0.548462 0.735870 0.096 Uiso 1 1 calc R U . . .
HM H 0.693719 0.504173 0.783099 0.096 Uiso 1 1 calc R U . . .
HN H 0.679825 0.488701 0.713115 0.096 Uiso 1 1 calc R U . . .
C02L C 0.7812(3) 0.60124(16) 0.77381(15) 0.0779(12) Uani 1 1 d . . . . .
H11 H 0.832015 0.616445 0.772040 0.117 Uiso 1 1 calc R U . . .
HO H 0.776012 0.591500 0.815440 0.117 Uiso 1 1 calc R U . . .
HP H 0.743388 0.629985 0.759018 0.117 Uiso 1 1 calc R U . . .
C02M C 0.9619(2) 0.61997(15) 0.5511(2) 0.0856(15) Uani 1 1 d . . . . .
H12 H 0.931072 0.646148 0.523955 0.128 Uiso 1 1 calc R U . . .
HQ H 1.011321 0.614915 0.537403 0.128 Uiso 1 1 calc R U . . .
HR H 0.968962 0.635751 0.591825 0.128 Uiso 1 1 calc R U . . .
C02N C 1.14397(19) 0.31112(19) 0.70076(18) 0.0728(11) Uani 1 1 d . . . . .
H13 H 1.160574 0.335837 0.735191 0.109 Uiso 1 1 calc R U . . .
HS H 1.174591 0.318837 0.668660 0.109 Uiso 1 1 calc R U . . .
HT H 1.150105 0.271168 0.713100 0.109 Uiso 1 1 calc R U . . .
C02O C 0.4812(3) 0.54075(15) 0.41698(15) 0.0803(14) Uani 1 1 d . . . . .
H14 H 0.464543 0.547639 0.374200 0.121 Uiso 1 1 calc R U . . .
HU H 0.510875 0.573357 0.434201 0.121 Uiso 1 1 calc R U . . .
HV H 0.436857 0.535732 0.437816 0.121 Uiso 1 1 calc R U . . .
C2 C 1.1697(5) 0.4389(4) 1.0432(4) 0.139(6) Uani 0.5 1 d DG U P A 1
H2A H 1.138263 0.447887 1.074437 0.209 Uiso 0.5 1 calc R U P A 1
H2B H 1.222543 0.434698 1.061568 0.209 Uiso 0.5 1 calc R U P A 1
H2C H 1.165899 0.469716 1.013601 0.209 Uiso 0.5 1 calc R U P A 1
C3 C 1.1421(4) 0.3824(4) 1.0118(3) 0.110(4) Uani 0.5 1 d DG U P A 1
H3A H 1.088427 0.386658 0.994190 0.132 Uiso 0.5 1 calc R U P A 1
H3B H 1.145061 0.351647 1.042148 0.132 Uiso 0.5 1 calc R U P A 1
C4 C 1.1891(3) 0.3648(3) 0.9615(2) 0.103(4) Uani 0.5 1 d DG U P A 1
H4A H 1.242889 0.361154 0.979034 0.124 Uiso 0.5 1 calc R U P A 1
H4B H 1.185669 0.395481 0.930940 0.124 Uiso 0.5 1 calc R U P A 1
C5 C 1.1626(3) 0.3080(3) 0.9301(3) 0.105(4) Uani 0.5 1 d DG U P A 1
H5A H 1.166065 0.277338 0.960623 0.127 Uiso 0.5 1 calc R U P A 1
H5B H 1.108850 0.311666 0.912526 0.127 Uiso 0.5 1 calc R U P A 1
C6 C 1.2096(4) 0.2904(3) 0.8798(3) 0.098(3) Uani 0.5 1 d DG U P A 1
H6A H 1.206645 0.321183 0.849455 0.117 Uiso 0.5 1 calc R U P A 1
H6B H 1.263281 0.286183 0.897418 0.117 Uiso 0.5 1 calc R U P A 1
C7 C 1.1820(6) 0.2339(3) 0.8483(4) 0.132(6) Uani 0.5 1 d DG U P A 1
H7A H 1.207612 0.228212 0.812925 0.198 Uiso 0.5 1 calc R U P A 1
H7B H 1.127213 0.235795 0.835923 0.198 Uiso 0.5 1 calc R U P A 1
H7C H 1.193712 0.202088 0.876254 0.198 Uiso 0.5 1 calc R U P A 1
C1 C 1.1921(5) 0.2294(3) 0.8720(4) 0.112(5) Uani 0.5 1 d DG U P B 2
H1A H 1.186519 0.249355 0.833335 0.168 Uiso 0.5 1 calc R U P B 2
H1B H 1.166949 0.192283 0.866962 0.168 Uiso 0.5 1 calc R U P B 2
H1C H 1.245948 0.223900 0.886477 0.168 Uiso 0.5 1 calc R U P B 2
C8 C 1.1555(4) 0.2654(2) 0.9182(3) 0.090(3) Uani 0.5 1 d DG U P B 2
H8A H 1.100471 0.268617 0.904649 0.108 Uiso 0.5 1 calc R U P B 2
H8B H 1.162256 0.245368 0.957386 0.108 Uiso 0.5 1 calc R U P B 2
C9 C 1.1897(3) 0.3261(2) 0.9270(3) 0.092(3) Uani 0.5 1 d DG U P B 2
H9A H 1.183586 0.345811 0.887683 0.111 Uiso 0.5 1 calc R U P B 2
H9B H 1.244636 0.322748 0.940996 0.111 Uiso 0.5 1 calc R U P B 2
C10 C 1.1529(3) 0.3628(2) 0.9726(3) 0.100(4) Uani 0.5 1 d DG U P B 2
H10A H 1.097973 0.366125 0.958563 0.120 Uiso 0.5 1 calc R U P B 2
H10B H 1.159001 0.343042 1.011880 0.120 Uiso 0.5 1 calc R U P B 2
C11 C 1.1871(4) 0.4235(2) 0.9814(4) 0.101(3) Uani 0.5 1 d DG U P B 2
H11A H 1.242146 0.420237 0.994944 0.121 Uiso 0.5 1 calc R U P B 2
H11B H 1.180361 0.443512 0.942222 0.121 Uiso 0.5 1 calc R U P B 2
C12 C 1.1505(5) 0.4594(3) 1.0276(4) 0.123(5) Uani 0.5 1 d DG U P B 2
H12A H 1.098818 0.469730 1.010578 0.185 Uiso 0.5 1 calc R U P B 2
H12B H 1.180322 0.494107 1.037137 0.185 Uiso 0.5 1 calc R U P B 2
H12C H 1.149393 0.437112 1.064321 0.185 Uiso 0.5 1 calc R U P B 2
H01E H 0.3568(16) 0.2024(13) 0.8108(13) 0.039(7) Uiso 1 1 d . . . . .
H01F H 0.351(2) 0.2583(15) 0.7723(15) 0.060(10) Uiso 1 1 d . . . . .

loop_
_atom_site_aniso_label
_atom_site_aniso_U_11
_atom_site_aniso_U_22
_atom_site_aniso_U_33
_atom_site_aniso_U_23
_atom_site_aniso_U_13
_atom_site_aniso_U_12
Ni01 0.02536(19) 0.01725(17) 0.01588(17) -0.00025(12) 0.00404(14) -0.00166(14)
P002 0.0245(3) 0.0163(2) 0.0232(3) 0.00196(19) 0.0022(2) -0.0011(2)
P003 0.0250(3) 0.0160(2) 0.0228(3) 0.00103(19) 0.0065(2) 0.0003(2)
P004 0.0251(3) 0.0161(2) 0.0187(2) 0.00049(18) 0.0050(2) 0.0003(2)
P005 0.0246(3) 0.0227(3) 0.0171(2) -0.00126(19) 0.0027(2) -0.0046(2)
P006 0.0258(3) 0.0164(2) 0.0242(3) 0.00069(19) 0.0023(2) 0.0001(2)
P007 0.0258(3) 0.0242(3) 0.0165(2) 0.00222(19) 0.0008(2) -0.0044(2)
Si00 0.0219(3) 0.0157(2) 0.0157(2) 0.00047(19) 0.0033(2) -0.0014(2)
P009 0.0284(3) 0.0231(3) 0.0218(3) -0.0016(2) 0.0101(2) -0.0038(2)
Si1 0.0224(3) 0.0156(2) 0.0218(3) -0.0005(2) 0.0057(2) -0.0024(2)
P00B 0.0267(3) 0.0323(3) 0.0215(3) -0.0074(2) 0.0091(2) -0.0101(2)
N00C 0.0268(9) 0.0163(8) 0.0190(8) -0.0002(6) 0.0073(7) 0.0000(7)
N00D 0.0360(10) 0.0266(9) 0.0179(9) -0.0023(7) 0.0060(8) 0.0022(8)
N00E 0.0342(10) 0.0278(9) 0.0171(8) -0.0015(7) 0.0022(7) 0.0017(8)
N00F 0.0246(9) 0.0165(8) 0.0207(8) 0.0016(6) 0.0051(7) 0.0003(7)
N00G 0.0268(10) 0.0164(8) 0.0353(10) -0.0017(7) 0.0025(8) -0.0016(7)
N00H 0.0269(9) 0.0185(8) 0.0249(9) 0.0013(7) 0.0036(7) -0.0054(7)
C00I 0.0283(11) 0.0191(10) 0.0173(9) 0.0018(7) 0.0033(8) -0.0037(8)
C00J 0.0284(11) 0.0217(10) 0.0197(10) 0.0007(8) 0.0050(8) -0.0023(9)
C00K 0.0329(12) 0.0180(10) 0.0223(10) 0.0020(8) 0.0104(9) 0.0030(9)
C00L 0.0334(12) 0.0256(11) 0.0195(10) -0.0038(8) 0.0064(9) 0.0034(9)
C00M 0.0283(11) 0.0201(10) 0.0205(10) -0.0007(8) 0.0059(8) -0.0030(8)
C00N 0.0408(13) 0.0197(10) 0.0264(11) -0.0011(8) 0.0112(10) -0.0022(9)
C00O 0.0299(11) 0.0224(10) 0.0195(10) 0.0019(8) 0.0087(9) -0.0043(9)
C00P 0.0381(13) 0.0294(11) 0.0225(11) -0.0043(9) 0.0121(10) 0.0005(10)
C00Q 0.0420(14) 0.0251(11) 0.0285(12) 0.0031(9) 0.0119(10) 0.0007(10)
C00R 0.0391(13) 0.0250(11) 0.0156(10) 0.0026(8) 0.0006(9) 0.0017(9)
C00S 0.0492(15) 0.0393(13) 0.0171(11) -0.0077(9) 0.0048(10) 0.0042(11)
C00T 0.0253(11) 0.0193(10) 0.0263(11) 0.0012(8) -0.0002(9) -0.0032(8)
C00U 0.0359(13) 0.0299(12) 0.0261(11) -0.0091(9) 0.0109(10) 0.0006(10)
C00V 0.0295(12) 0.0161(10) 0.0351(12) 0.0003(8) 0.0066(10) 0.0009(9)
C00W 0.0264(11) 0.0185(10) 0.0295(11) 0.0028(8) 0.0094(9) 0.0014(8)
C00X 0.0439(14) 0.0296(12) 0.0235(11) 0.0016(9) 0.0069(10) 0.0020(10)
C00Y 0.0415(14) 0.0355(12) 0.0165(10) 0.0038(9) 0.0023(9) 0.0050(11)
C00Z 0.0309(12) 0.0249(11) 0.0236(11) 0.0024(8) 0.0010(9) -0.0003(9)
C010 0.0359(13) 0.0276(11) 0.0253(11) 0.0075(9) 0.0116(10) 0.0075(10)
C011 0.0414(14) 0.0337(13) 0.0427(14) -0.0092(11) 0.0142(12) -0.0046(11)
C012 0.0362(13) 0.0218(11) 0.0390(13) 0.0034(9) 0.0141(11) -0.0021(9)
C013 0.0578(17) 0.0340(13) 0.0196(11) 0.0061(9) -0.0052(11) -0.0083(12)
C014 0.0341(13) 0.0263(11) 0.0334(12) -0.0006(9) 0.0040(10) 0.0009(10)
C015 0.0492(15) 0.0403(13) 0.0156(10) -0.0016(9) 0.0022(10) 0.0047(11)
C016 0.0513(16) 0.0297(12) 0.0312(12) 0.0026(9) 0.0198(11) 0.0057(11)
C017 0.0262(12) 0.0365(13) 0.0306(12) 0.0040(10) -0.0004(9) 0.0022(10)
C018 0.0389(13) 0.0307(12) 0.0319(12) -0.0079(10) 0.0051(10) -0.0059(10)
C019 0.0303(12) 0.0263(11) 0.0313(12) 0.0080(9) 0.0086(10) 0.0044(9)
C01A 0.0397(14) 0.0256(12) 0.0494(15) 0.0021(10) 0.0212(12) -0.0043(10)
C01B 0.0277(12) 0.0268(11) 0.0346(12) -0.0015(9) 0.0006(10) -0.0073(9)
C01C 0.0333(13) 0.0300(12) 0.0418(14) 0.0064(11) 0.0175(11) 0.0017(11)
C01D 0.0474(15) 0.0305(12) 0.0313(12) 0.0097(10) 0.0096(11) -0.0003(11)
C01E 0.0415(14) 0.0211(11) 0.0400(13) -0.0028(9) 0.0152(11) -0.0014(10)
C01F 0.0326(13) 0.0445(14) 0.0330(13) -0.0091(11) 0.0072(10) 0.0053(11)
C01G 0.0431(15) 0.0322(13) 0.0443(15) -0.0106(11) 0.0162(12) -0.0054(11)
C01H 0.0402(14) 0.0220(11) 0.0522(16) -0.0004(10) -0.0043(12) -0.0053(10)
C01I 0.0402(14) 0.0233(11) 0.0347(13) 0.0046(9) 0.0122(11) 0.0077(10)
C01J 0.0323(13) 0.0273(12) 0.0530(16) -0.0055(11) -0.0034(11) -0.0119(10)
C01K 0.0425(15) 0.0343(13) 0.0436(14) 0.0078(11) 0.0190(12) 0.0152(11)
C01L 0.0512(16) 0.0243(12) 0.0483(15) 0.0031(11) 0.0103(13) 0.0082(11)
C01M 0.0448(15) 0.0419(14) 0.0281(12) 0.0011(10) 0.0103(11) 0.0137(12)
C01N 0.0437(15) 0.0352(13) 0.0408(14) -0.0146(11) 0.0105(12) -0.0066(11)
C01O 0.0389(14) 0.0519(16) 0.0341(13) 0.0165(12) -0.0004(11) -0.0026(12)
C01P 0.0556(17) 0.0578(18) 0.0237(12) 0.0060(11) 0.0081(12) 0.0220(14)
C01Q 0.0556(17) 0.0284(12) 0.0382(14) -0.0114(10) 0.0147(12) -0.0043(12)
C01R 0.0503(16) 0.0493(15) 0.0283(13) 0.0031(11) 0.0136(12) 0.0080(13)
C01S 0.0539(17) 0.0338(13) 0.0355(14) -0.0057(10) -0.0043(12) -0.0063(12)
C01T 0.0593(18) 0.0227(12) 0.0483(16) 0.0108(11) 0.0101(13) 0.0030(12)
C01U 0.0392(14) 0.0397(14) 0.0460(15) 0.0114(11) 0.0185(12) 0.0152(12)
C01V 0.0493(16) 0.0419(14) 0.0364(14) 0.0168(11) 0.0141(12) 0.0084(12)
C01W 0.102(3) 0.0235(12) 0.0235(12) 0.0022(9) -0.0053(14) 0.0008(14)
C01X 0.0410(15) 0.0382(14) 0.0460(15) 0.0143(12) 0.0074(12) 0.0139(12)
C01Y 0.0426(15) 0.0520(17) 0.0464(16) 0.0193(13) 0.0108(13) 0.0203(13)
C01Z 0.0625(19) 0.0307(13) 0.0488(16) -0.0067(11) 0.0261(14) 0.0106(13)
C020 0.0303(13) 0.0506(15) 0.0320(13) 0.0067(11) 0.0039(10) 0.0114(11)
C021 0.0324(13) 0.0499(16) 0.0445(15) 0.0095(12) 0.0023(11) 0.0101(12)
C022 0.0592(18) 0.0374(14) 0.0358(14) 0.0065(11) 0.0179(13) 0.0213(13)
C023 0.0542(17) 0.0499(16) 0.0394(15) 0.0116(12) 0.0187(13) 0.0091(14)
C024 0.0470(16) 0.0607(18) 0.0338(14) 0.0071(12) -0.0038(12) 0.0070(14)
C025 0.091(3) 0.0415(16) 0.0206(12) 0.0018(10) 0.0024(14) 0.0256(16)
C026 0.064(2) 0.0521(17) 0.0366(15) -0.0161(13) 0.0036(14) -0.0041(15)
C027 0.069(2) 0.0273(13) 0.0609(19) 0.0112(12) 0.0198(16) 0.0199(13)
C028 0.0513(17) 0.0426(16) 0.069(2) -0.0294(14) 0.0200(15) -0.0156(13)
C029 0.0535(17) 0.0497(16) 0.0437(15) -0.0056(13) 0.0132(13) 0.0184(14)
C02A 0.0649(19) 0.0203(12) 0.0589(18) -0.0044(11) 0.0204(15) 0.0023(12)
C02B 0.065(2) 0.0584(18) 0.0352(15) 0.0172(13) -0.0054(14) -0.0236(16)
C02C 0.0465(16) 0.0357(14) 0.0487(16) -0.0010(11) 0.0190(13) 0.0055(12)
C02D 0.0490(17) 0.063(2) 0.0536(18) -0.0100(15) 0.0109(14) -0.0230(15)
C02E 0.0449(16) 0.0390(15) 0.0623(19) 0.0035(13) -0.0171(14) -0.0113(13)
C02F 0.0516(18) 0.0537(18) 0.0536(18) 0.0034(14) 0.0076(14) -0.0181(14)
C02G 0.067(2) 0.0288(14) 0.097(3) -0.0084(16) -0.024(2) -0.0054(14)
C02H 0.0596(19) 0.063(2) 0.0512(18) 0.0145(15) 0.0116(15) 0.0263(16)
C02I 0.0498(18) 0.092(3) 0.0413(16) 0.0301(17) -0.0019(14) 0.0019(17)
C02J 0.0515(19) 0.099(3) 0.0436(17) -0.0238(17) 0.0103(14) -0.0130(18)
C02K 0.066(2) 0.072(2) 0.064(2) 0.0316(17) 0.0447(18) 0.0330(18)
C02L 0.131(4) 0.063(2) 0.0400(18) -0.0077(15) 0.011(2) 0.029(2)
C02M 0.092(3) 0.0481(19) 0.135(4) -0.022(2) 0.080(3) -0.0331(19)
C02N 0.0431(18) 0.102(3) 0.077(2) -0.021(2) 0.0232(17) -0.0030(19)
C02O 0.147(4) 0.057(2) 0.0369(17) 0.0061(14) 0.012(2) 0.055(2)
C2 0.110(9) 0.216(14) 0.081(7) -0.048(8) -0.025(6) 0.095(9)
C3 0.073(6) 0.185(10) 0.071(6) 0.017(6) 0.011(5) 0.073(7)
C4 0.082(7) 0.155(9) 0.066(5) 0.007(5) -0.012(5) 0.056(6)
C5 0.046(5) 0.161(10) 0.102(7) 0.024(6) -0.015(4) 0.026(7)
C6 0.093(7) 0.125(7) 0.068(5) 0.006(5) -0.015(4) 0.002(6)
C7 0.166(14) 0.061(6) 0.179(14) 0.039(6) 0.061(11) 0.027(7)
C1 0.112(10) 0.113(10) 0.098(8) -0.015(7) -0.033(7) 0.016(8)
C8 0.084(6) 0.041(4) 0.131(7) 0.016(4) -0.041(5) -0.007(4)
C9 0.096(8) 0.053(4) 0.112(7) 0.013(4) -0.044(6) 0.007(5)
C10 0.082(8) 0.080(5) 0.120(9) -0.012(5) -0.052(6) 0.025(5)
C11 0.104(7) 0.090(6) 0.107(7) 0.014(5) 0.010(6) 0.000(5)
C12 0.115(10) 0.076(6) 0.172(13) -0.043(7) -0.004(8) -0.010(7)

loop_
_atom_type_symbol
_atom_type_description
_atom_type_scat_dispersion_real
_atom_type_scat_dispersion_imag
_atom_type_scat_source
C C 0.0181 0.0091 'International Tables Vol C Tables 4.2.6.8 and 6.1.1.4'
H H 0.0000 0.0000 'International Tables Vol C Tables 4.2.6.8 and 6.1.1.4'
N N 0.0311 0.0180 'International Tables Vol C Tables 4.2.6.8 and 6.1.1.4'
Ni Ni -3.0029 0.5091 'International Tables Vol C Tables 4.2.6.8 and 6.1.1.4'
P P 0.2955 0.4335 'International Tables Vol C Tables 4.2.6.8 and 6.1.1.4'
Si Si 0.2541 0.3302 'International Tables Vol C Tables 4.2.6.8 and 6.1.1.4'

loop_
_exptl_crystal_face_index_h
_exptl_crystal_face_index_k
_exptl_crystal_face_index_l
_exptl_crystal_face_perp_dist
4 -3 -14 0.1732
4 -3 -14 0.1748
-8 -11 0 0.0301
-5 0 14 0.1815
5 0 -14 0.1756
-6 -13 0 0.0360
3 0 -14 0.1809
3 -14 0 0.0470
8 -10 1 0.0386
10 0 5 0.0631
11 0 1 0.0183
10 6 0 0.0223
4 14 -1 0.0389
-10 7 -1 0.0214
-11 0 -1 0.0084
-11 2 2 0.0377
-1 15 0 0.0337

loop_
_geom_angle_atom_site_label_1
_geom_angle_atom_site_label_2
_geom_angle_atom_site_label_3
_geom_angle
_geom_angle_site_symmetry_1
_geom_angle_site_symmetry_3
_geom_angle_publ_flag
P002 Ni01 P003 108.58(2) . . ?
P002 Ni01 P004 96.14(2) . . ?
P002 Ni01 P006 59.80(2) . . ?
P003 Ni01 P006 97.43(2) . . ?
P004 Ni01 P003 59.94(2) . . ?
P004 Ni01 P006 141.61(2) . . ?
C00J Ni01 P002 127.00(7) . . ?
C00J Ni01 P003 124.23(7) . . ?
C00J Ni01 P004 105.58(6) . . ?
C00J Ni01 P006 112.80(6) . . ?
Ni01 P002 P006 60.75(2) . . ?
Ni01 P002 P009 104.40(3) . . ?
P006 P002 P009 59.96(2) . . ?
P00B P002 Ni01 100.25(3) . . ?
P00B P002 P006 60.23(2) . . ?
P00B P002 P009 87.26(3) . . ?
Ni01 P003 P007 101.11(3) . . ?
P004 P003 Ni01 59.86(2) . . ?
P004 P003 P005 60.33(2) . . ?
P004 P003 P007 59.46(2) . . ?
P005 P003 Ni01 102.05(3) . . ?
P005 P003 P007 87.07(3) . . ?
Ni01 P004 P003 60.20(2) . . ?
Ni01 P004 P005 102.00(2) . . ?
P003 P004 P005 59.91(2) . . ?
P007 P004 Ni01 102.09(3) . . ?
P007 P004 P003 60.49(2) . . ?
P007 P004 P005 87.41(3) . . ?
P003 P005 P004 59.75(2) . . ?
Si00 P005 P003 85.08(3) . . ?
Si00 P005 P004 82.33(3) . . ?
P002 P006 Ni01 59.45(2) . . ?
P002 P006 P009 60.24(2) . . ?
P009 P006 Ni01 103.66(3) . . ?
P00B P006 Ni01 98.81(3) . . ?
P00B P006 P002 59.42(2) . . ?
P00B P006 P009 86.97(3) . . ?
P004 P007 P003 60.05(2) . . ?
Si00 P007 P003 85.30(3) . . ?
Si00 P007 P004 83.28(3) . . ?
P007 Si00 P005 88.25(3) . . ?
N00C Si00 P005 114.56(7) . . ?
N00C Si00 P007 115.95(6) . . ?
N00F Si00 P005 119.07(6) . . ?
N00F Si00 P007 115.99(6) . . ?
N00F Si00 N00C 103.47(8) . . ?
P006 P009 P002 59.81(2) . . ?
Si1 P009 P002 84.13(3) . . ?
Si1 P009 P006 84.29(3) . . ?
P009 Si1 P00B 87.69(3) . . ?
N00G Si1 P009 115.99(7) . . ?
N00G Si1 P00B 118.33(7) . . ?
N00G Si1 N00H 103.32(9) . . ?
N00H Si1 P009 117.59(7) . . ?
N00H Si1 P00B 114.42(6) . . ?
P002 P00B P006 60.34(2) . . ?
P002 P00B Si1 84.59(3) . . ?
Si1 P00B P006 84.18(3) . . ?
C00I N00C Si00 122.44(14) . . ?
C00I N00C C00K 115.80(16) . . ?
C00K N00C Si00 120.68(13) . . ?
C00J N00D C00L 124.01(17) . . ?
C00J N00D C00S 111.78(19) . . ?
C00S N00D C00L 124.18(18) . . ?
C00J N00E C00R 126.31(17) . . ?
C00J N00E C015 111.88(19) . . ?
C015 N00E C00R 121.80(18) . . ?
C00M N00F Si00 123.66(14) . . ?
C00M N00F C00W 115.67(17) . . ?
C00W N00F Si00 120.67(13) . . ?
C00V N00G Si1 116.57(14) . . ?
C01H N00G Si1 124.86(16) . . ?
C01H N00G C00V 118.53(18) . . ?
C00T N00H Si1 116.78(14) . . ?
C01B N00H Si1 122.65(15) . . ?
C01B N00H C00T 118.88(18) . . ?
N00C C00I C00Q 119.32(19) . . ?
C00O C00I N00C 120.69(18) . . ?
C00O C00I C00Q 119.99(19) . . ?
N00D C00J Ni01 127.76(15) . . ?
N00E C00J Ni01 129.62(16) . . ?
N00E C00J N00D 102.57(17) . . ?
C00N C00K N00C 118.15(19) . . ?
C010 C00K N00C 120.6(2) . . ?
C010 C00K C00N 121.0(2) . . ?
C00P C00L N00D 119.6(2) . . ?
C00P C00L C00U 121.7(2) . . ?
C00U C00L N00D 118.7(2) . . ?
N00F C00M C00O 118.99(18) . . ?
C01C C00M N00F 120.96(19) . . ?
C01C C00M C00O 120.0(2) . . ?
C00K C00N C018 123.0(2) . . ?
C01Q C00N C00K 118.3(2) . . ?
C01Q C00N C018 118.6(2) . . ?
C00I C00O C00M 128.70(19) . . ?
C00I C00O H00O 115.6 . . ?
C00M C00O H00O 115.6 . . ?
C00L C00P C011 122.1(2) . . ?
C00L C00P C016 117.7(2) . . ?
C016 C00P C011 120.2(2) . . ?
C00I C00Q H00A 109.5 . . ?
C00I C00Q H00B 109.5 . . ?
C00I C00Q H00C 109.5 . . ?
H00A C00Q H00B 109.5 . . ?
H00A C00Q H00C 109.5 . . ?
H00B C00Q H00C 109.5 . . ?
C00Y C00R N00E 118.3(2) . . ?
C00Y C00R C013 121.6(2) . . ?
C013 C00R N00E 120.0(2) . . ?
N00D C00S H00S 126.5 . . ?
C015 C00S N00D 106.9(2) . . ?
C015 C00S H00S 126.5 . . ?
C00Z C00T N00H 118.39(19) . . ?
C014 C00T N00H 119.9(2) . . ?
C014 C00T C00Z 121.7(2) . . ?
C00L C00U C01G 121.1(2) . . ?
C01F C00U C00L 118.0(2) . . ?
C01F C00U C01G 120.9(2) . . ?
C012 C00V N00G 119.9(2) . . ?
C01I C00V N00G 118.9(2) . . ?
C01I C00V C012 121.2(2) . . ?
C019 C00W N00F 118.77(19) . . ?
C019 C00W C01E 121.4(2) . . ?
C01E C00W N00F 119.6(2) . . ?
C00Z C00X H00X 107.9 . . ?
C00Z C00X C01R 113.2(2) . . ?
C00Z C00X C026 110.2(2) . . ?
C01R C00X H00X 107.9 . . ?
C01R C00X C026 109.6(2) . . ?
C026 C00X H00X 107.9 . . ?
C00R C00Y C01O 121.1(2) . . ?
C00R C00Y C01P 117.6(2) . . ?
C01P C00Y C01O 121.3(2) . . ?
C00T C00Z C00X 122.37(19) . . ?
C01D C00Z C00T 118.0(2) . . ?
C01D C00Z C00X 119.6(2) . . ?
C00K C010 C020 123.5(2) . . ?
C01K C010 C00K 117.8(2) . . ?
C01K C010 C020 118.6(2) . . ?
C00P C011 H01A 109.5 . . ?
C00P C011 H01B 109.5 . . ?
C00P C011 H01C 109.5 . . ?
H01A C011 H01B 109.5 . . ?
H01A C011 H01C 109.5 . . ?
H01B C011 H01C 109.5 . . ?
C00V C012 C01A 122.4(2) . . ?
C01V C012 C00V 118.1(2) . . ?
C01V C012 C01A 119.4(2) . . ?
C00R C013 C02B 123.1(3) . . ?
C01W C013 C00R 117.5(3) . . ?
C01W C013 C02B 119.4(3) . . ?
C00T C014 C02C 123.4(2) . . ?
C01L C014 C00T 117.4(2) . . ?
C01L C014 C02C 119.2(2) . . ?
N00E C015 H015 126.6 . . ?
C00S C015 N00E 106.9(2) . . ?
C00S C015 H015 126.6 . . ?
C00P C016 H016 118.8 . . ?
C01M C016 C00P 122.4(2) . . ?
C01M C016 H016 118.8 . . ?
C019 C017 H017 107.2 . . ?
C019 C017 C024 112.9(2) . . ?
C019 C017 C02D 111.9(2) . . ?
C024 C017 H017 107.2 . . ?
C024 C017 C02D 110.3(2) . . ?
C02D C017 H017 107.2 . . ?
C00N C018 H018 107.8 . . ?
C00N C018 C01S 112.1(2) . . ?
C00N C018 C02F 111.3(2) . . ?
C01S C018 H018 107.8 . . ?
C01S C018 C02F 109.8(2) . . ?
C02F C018 H018 107.8 . . ?
C00W C019 C017 122.7(2) . . ?
C01X C019 C00W 117.9(2) . . ?
C01X C019 C017 119.4(2) . . ?
C012 C01A H01D 107.9 . . ?
C012 C01A C023 113.6(2) . . ?
C012 C01A C02M 109.9(2) . . ?
C023 C01A H01D 107.9 . . ?
C02M C01A H01D 107.9 . . ?
C02M C01A C023 109.6(3) . . ?
N00H C01B C02E 117.9(2) . . ?
C01J C01B N00H 121.7(2) . . ?
C01J C01B C02E 120.3(2) . . ?
C00M C01C H01E 116.1(17) . . ?
C00M C01C H01F 124(2) . . ?
H01E C01C H01F 117(3) . . ?
C00Z C01D H01G 119.5 . . ?
C01T C01D C00Z 121.0(2) . . ?
C01T C01D H01G 119.5 . . ?
C00W C01E C01N 123.5(2) . . ?
C02A C01E C00W 117.6(2) . . ?
C02A C01E C01N 118.9(2) . . ?
C00U C01F H01H 118.9 . . ?
C01M C01F C00U 122.1(2) . . ?
C01M C01F H01H 118.9 . . ?
C00U C01G H01I 109.5 . . ?
C00U C01G H01J 109.5 . . ?
C00U C01G H01K 109.5 . . ?
H01I C01G H01J 109.5 . . ?
H01I C01G H01K 109.5 . . ?
H01J C01G H01K 109.5 . . ?
N00G C01H C01J 117.9(2) . . ?
C02G C01H N00G 122.2(3) . . ?
C02G C01H C01J 119.9(3) . . ?
C00V C01I C022 122.9(2) . . ?
C01U C01I C00V 117.8(2) . . ?
C01U C01I C022 119.2(2) . . ?
C01B C01J C01H 128.6(2) . . ?
C01B C01J H01L 115.7 . . ?
C01H C01J H01L 115.7 . . ?
C010 C01K H01M 119.2 . . ?
C01Z C01K C010 121.7(2) . . ?
C01Z C01K H01M 119.2 . . ?
C014 C01L H01N 119.3 . . ?
C01T C01L C014 121.5(2) . . ?
C01T C01L H01N 119.3 . . ?
C016 C01M C01F 118.1(2) . . ?
C016 C01M C02H 120.9(3) . . ?
C01F C01M C02H 121.0(3) . . ?
C01E C01N H01O 108.0 . . ?
C01E C01N C028 111.1(2) . . ?
C01E C01N C02J 111.5(2) . . ?
C028 C01N H01O 108.0 . . ?
C028 C01N C02J 110.1(2) . . ?
C02J C01N H01O 108.0 . . ?
C00Y C01O H01P 109.5 . . ?
C00Y C01O H01Q 109.5 . . ?
C00Y C01O H01R 109.5 . . ?
H01P C01O H01Q 109.5 . . ?
H01P C01O H01R 109.5 . . ?
H01Q C01O H01R 109.5 . . ?
C00Y C01P H01S 118.6 . . ?
C025 C01P C00Y 122.8(3) . . ?
C025 C01P H01S 118.6 . . ?
C00N C01Q H01T 119.4 . . ?
C01Z C01Q C00N 121.2(3) . . ?
C01Z C01Q H01T 119.4 . . ?
C00X C01R H01U 109.5 . . ?
C00X C01R H01V 109.5 . . ?
C00X C01R H01W 109.5 . . ?
H01U C01R H01V 109.5 . . ?
H01U C01R H01W 109.5 . . ?
H01V C01R H01W 109.5 . . ?
C018 C01S H01X 109.5 . . ?
C018 C01S H01Y 109.5 . . ?
C018 C01S H 109.5 . . ?
H01X C01S H01Y 109.5 . . ?
H01X C01S H 109.5 . . ?
H01Y C01S H 109.5 . . ?
C01D C01T H01Z 119.8 . . ?
C01L C01T C01D 120.5(2) . . ?
C01L C01T H01Z 119.8 . . ?
C01I C01U H01 119.2 . . ?
C01Y C01U C01I 121.7(2) . . ?
C01Y C01U H01 119.2 . . ?
C012 C01V H1 119.2 . . ?
C01Y C01V C012 121.5(2) . . ?
C01Y C01V H1 119.2 . . ?
C013 C01W H2 118.6 . . ?
C025 C01W C013 122.8(3) . . ?
C025 C01W H2 118.6 . . ?
C019 C01X H3 119.5 . . ?
C027 C01X C019 121.0(3) . . ?
C027 C01X H3 119.5 . . ?
C01U C01Y H4 120.2 . . ?
C01V C01Y C01U 119.6(2) . . ?
C01V C01Y H4 120.2 . . ?
C01K C01Z C01Q 119.9(2) . . ?
C01K C01Z H5 120.1 . . ?
C01Q C01Z H5 120.1 . . ?
C010 C020 H020 107.8 . . ?
C010 C020 C021 113.0(2) . . ?
C010 C020 C02I 111.8(2) . . ?
C021 C020 H020 107.8 . . ?
C02I C020 H020 107.8 . . ?
C02I C020 C021 108.5(2) . . ?
C020 C021 H02A 109.5 . . ?
C020 C021 H02B 109.5 . . ?
C020 C021 H02C 109.5 . . ?
H02A C021 H02B 109.5 . . ?
H02A C021 H02C 109.5 . . ?
H02B C021 H02C 109.5 . . ?
C01I C022 H022 108.0 . . ?
C01I C022 C02K 112.4(3) . . ?
C02K C022 H022 108.0 . . ?
C02L C022 C01I 110.9(2) . . ?
C02L C022 H022 108.0 . . ?
C02L C022 C02K 109.3(3) . . ?
C01A C023 H02D 109.5 . . ?
C01A C023 H02E 109.5 . . ?
C01A C023 H02F 109.5 . . ?
H02D C023 H02E 109.5 . . ?
H02D C023 H02F 109.5 . . ?
H02E C023 H02F 109.5 . . ?
C017 C024 H02G 109.5 . . ?
C017 C024 H02H 109.5 . . ?
C017 C024 H02I 109.5 . . ?
H02G C024 H02H 109.5 . . ?
H02G C024 H02I 109.5 . . ?
H02H C024 H02I 109.5 . . ?
C01P C025 C02O 121.1(4) . . ?
C01W C025 C01P 117.6(3) . . ?
C01W C025 C02O 121.3(3) . . ?
C00X C026 H02J 109.5 . . ?
C00X C026 H02K 109.5 . . ?
C00X C026 H02L 109.5 . . ?
H02J C026 H02K 109.5 . . ?
H02J C026 H02L 109.5 . . ?
H02K C026 H02L 109.5 . . ?
C01X C027 H027 119.8 . . ?
C02A C027 C01X 120.4(2) . . ?
C02A C027 H027 119.8 . . ?
C01N C028 H02M 109.5 . . ?
C01N C028 H02N 109.5 . . ?
C01N C028 H02O 109.5 . . ?
H02M C028 H02N 109.5 . . ?
H02M C028 H02O 109.5 . . ?
H02N C028 H02O 109.5 . . ?
H02P C029 H02Q 109.5 . . ?
H02P C029 H02R 109.5 . . ?
H02Q C029 H02R 109.5 . . ?
C02C C029 H02P 109.5 . . ?
C02C C029 H02Q 109.5 . . ?
C02C C029 H02R 109.5 . . ?
C01E C02A H02S 119.2 . . ?
C027 C02A C01E 121.6(3) . . ?
C027 C02A H02S 119.2 . . ?
C013 C02B H02T 109.5 . . ?
C013 C02B H02U 109.5 . . ?
C013 C02B H02V 109.5 . . ?
H02T C02B H02U 109.5 . . ?
H02T C02B H02V 109.5 . . ?
H02U C02B H02V 109.5 . . ?
C014 C02C C029 113.2(2) . . ?
C014 C02C H02W 108.4 . . ?
C014 C02C C02N 110.3(2) . . ?
C029 C02C H02W 108.4 . . ?
C029 C02C C02N 108.1(2) . . ?
C02N C02C H02W 108.4 . . ?
C017 C02D H02X 109.5 . . ?
C017 C02D H02Y 109.5 . . ?
C017 C02D HA 109.5 . . ?
H02X C02D H02Y 109.5 . . ?
H02X C02D HA 109.5 . . ?
H02Y C02D HA 109.5 . . ?
C01B C02E H02Z 109.5 . . ?
C01B C02E HB 109.5 . . ?
C01B C02E HC 109.5 . . ?
H02Z C02E HB 109.5 . . ?
H02Z C02E HC 109.5 . . ?
HB C02E HC 109.5 . . ?
C018 C02F H02 109.5 . . ?
C018 C02F HD 109.5 . . ?
C018 C02F HE 109.5 . . ?
H02 C02F HD 109.5 . . ?
H02 C02F HE 109.5 . . ?
HD C02F HE 109.5 . . ?
C01H C02G H6 120.0 . . ?
C01H C02G HF 120.0 . . ?
H6 C02G HF 120.0 . . ?
C01M C02H H7 109.5 . . ?
C01M C02H HG 109.5 . . ?
C01M C02H HH 109.5 . . ?
H7 C02H HG 109.5 . . ?
H7 C02H HH 109.5 . . ?
HG C02H HH 109.5 . . ?
C020 C02I H8 109.5 . . ?
C020 C02I HI 109.5 . . ?
C020 C02I HJ 109.5 . . ?
H8 C02I HI 109.5 . . ?
H8 C02I HJ 109.5 . . ?
HI C02I HJ 109.5 . . ?
C01N C02J H9 109.5 . . ?
C01N C02J HK 109.5 . . ?
C01N C02J HL 109.5 . . ?
H9 C02J HK 109.5 . . ?
H9 C02J HL 109.5 . . ?
HK C02J HL 109.5 . . ?
C022 C02K H10 109.5 . . ?
C022 C02K HM 109.5 . . ?
C022 C02K HN 109.5 . . ?
H10 C02K HM 109.5 . . ?
H10 C02K HN 109.5 . . ?
HM C02K HN 109.5 . . ?
C022 C02L H11 109.5 . . ?
C022 C02L HO 109.5 . . ?
C022 C02L HP 109.5 . . ?
H11 C02L HO 109.5 . . ?
H11 C02L HP 109.5 . . ?
HO C02L HP 109.5 . . ?
C01A C02M H12 109.5 . . ?
C01A C02M HQ 109.5 . . ?
C01A C02M HR 109.5 . . ?
H12 C02M HQ 109.5 . . ?
H12 C02M HR 109.5 . . ?
HQ C02M HR 109.5 . . ?
C02C C02N H13 109.5 . . ?
C02C C02N HS 109.5 . . ?
C02C C02N HT 109.5 . . ?
H13 C02N HS 109.5 . . ?
H13 C02N HT 109.5 . . ?
HS C02N HT 109.5 . . ?
C025 C02O H14 109.5 . . ?
C025 C02O HU 109.5 . . ?
C025 C02O HV 109.5 . . ?
H14 C02O HU 109.5 . . ?
H14 C02O HV 109.5 . . ?
HU C02O HV 109.5 . . ?
H2A C2 H2B 109.5 . . ?
H2A C2 H2C 109.5 . . ?
H2B C2 H2C 109.5 . . ?
C3 C2 H2A 109.5 . . ?
C3 C2 H2B 109.5 . . ?
C3 C2 H2C 109.5 . . ?
C2 C3 H3A 109.0 . . ?
C2 C3 H3B 109.0 . . ?
C2 C3 C4 112.9 . . ?
H3A C3 H3B 107.8 . . ?
C4 C3 H3A 109.0 . . ?
C4 C3 H3B 109.0 . . ?
C3 C4 H4A 108.9 . . ?
C3 C4 H4B 108.9 . . ?
C3 C4 C5 113.5 . . ?
H4A C4 H4B 107.7 . . ?
C5 C4 H4A 108.9 . . ?
C5 C4 H4B 108.9 . . ?
C4 C5 H5A 108.9 . . ?
C4 C5 H5B 108.9 . . ?
H5A C5 H5B 107.7 . . ?
C6 C5 C4 113.5 . . ?
C6 C5 H5A 108.9 . . ?
C6 C5 H5B 108.9 . . ?
C5 C6 H6A 109.0 . . ?
C5 C6 H6B 109.0 . . ?
H6A C6 H6B 107.8 . . ?
C7 C6 C5 112.9 . . ?
C7 C6 H6A 109.0 . . ?
C7 C6 H6B 109.0 . . ?
C6 C7 H7A 109.5 . . ?
C6 C7 H7B 109.5 . . ?
C6 C7 H7C 109.5 . . ?
H7A C7 H7B 109.5 . . ?
H7A C7 H7C 109.5 . . ?
H7B C7 H7C 109.5 . . ?
H1A C1 H1B 109.5 . . ?
H1A C1 H1C 109.5 . . ?
H1B C1 H1C 109.5 . . ?
C8 C1 H1A 109.5 . . ?
C8 C1 H1B 109.5 . . ?
C8 C1 H1C 109.5 . . ?
C1 C8 H8A 109.0 . . ?
C1 C8 H8B 109.0 . . ?
H8A C8 H8B 107.8 . . ?
C9 C8 C1 112.9 . . ?
C9 C8 H8A 109.0 . . ?
C9 C8 H8B 109.0 . . ?
C8 C9 H9A 108.9 . . ?
C8 C9 H9B 108.9 . . ?
C8 C9 C10 113.5 . . ?
H9A C9 H9B 107.7 . . ?
C10 C9 H9A 108.9 . . ?
C10 C9 H9B 108.9 . . ?
C9 C10 H10A 108.9 . . ?
C9 C10 H10B 108.9 . . ?
H10A C10 H10B 107.7 . . ?
C11 C10 C9 113.5 . . ?
C11 C10 H10A 108.9 . . ?
C11 C10 H10B 108.9 . . ?
C10 C11 H11A 109.0 . . ?
C10 C11 H11B 109.0 . . ?
H11A C11 H11B 107.8 . . ?
C12 C11 C10 112.9 . . ?
C12 C11 H11A 109.0 . . ?
C12 C11 H11B 109.0 . . ?
C11 C12 H12A 109.5 . . ?
C11 C12 H12B 109.5 . . ?
C11 C12 H12C 109.5 . . ?
H12A C12 H12B 109.5 . . ?
H12A C12 H12C 109.5 . . ?
H12B C12 H12C 109.5 . . ?

loop_
_geom_bond_atom_site_label_1
_geom_bond_atom_site_label_2
_geom_bond_distance
_geom_bond_site_symmetry_2
_geom_bond_publ_flag
Ni01 P002 2.2482(6) . ?
Ni01 P003 2.2610(6) . ?
Ni01 P004 2.2532(6) . ?
Ni01 P006 2.2775(6) . ?
Ni01 C00J 1.957(2) . ?
P002 P006 2.2561(7) . ?
P002 P009 2.2659(7) . ?
P002 P00B 2.2352(7) . ?
P003 P004 2.2552(7) . ?
P003 P005 2.2589(7) . ?
P003 P007 2.2652(7) . ?
P004 P005 2.2685(7) . ?
P004 P007 2.2417(8) . ?
P005 Si00 2.2457(7) . ?
P006 P009 2.2595(8) . ?
P006 P00B 2.2536(8) . ?
P007 Si00 2.2301(7) . ?
Si00 N00C 1.7408(17) . ?
Si00 N00F 1.7369(18) . ?
P009 Si1 2.2362(7) . ?
Si1 P00B 2.2472(8) . ?
Si1 N00G 1.7306(18) . ?
Si1 N00H 1.7348(19) . ?
N00C C00I 1.415(3) . ?
N00C C00K 1.451(3) . ?
N00D C00J 1.372(3) . ?
N00D C00L 1.439(3) . ?
N00D C00S 1.387(3) . ?
N00E C00J 1.368(3) . ?
N00E C00R 1.441(3) . ?
N00E C015 1.388(3) . ?
N00F C00M 1.414(3) . ?
N00F C00W 1.448(3) . ?
N00G C00V 1.447(3) . ?
N00G C01H 1.411(3) . ?
N00H C00T 1.449(3) . ?
N00H C01B 1.409(3) . ?
C00I C00O 1.378(3) . ?
C00I C00Q 1.450(3) . ?
C00K C00N 1.407(3) . ?
C00K C010 1.405(3) . ?
C00L C00P 1.390(3) . ?
C00L C00U 1.394(3) . ?
C00M C00O 1.415(3) . ?
C00M C01C 1.400(3) . ?
C00N C018 1.517(4) . ?
C00N C01Q 1.395(3) . ?
C00O H00O 0.9300 . ?
C00P C011 1.501(4) . ?
C00P C016 1.396(3) . ?
C00Q H00A 0.9600 . ?
C00Q H00B 0.9600 . ?
C00Q H00C 0.9600 . ?
C00R C00Y 1.387(3) . ?
C00R C013 1.397(3) . ?
C00S H00S 0.9300 . ?
C00S C015 1.332(4) . ?
C00T C00Z 1.406(3) . ?
C00T C014 1.405(3) . ?
C00U C01F 1.390(4) . ?
C00U C01G 1.501(3) . ?
C00V C012 1.409(3) . ?
C00V C01I 1.408(3) . ?
C00W C019 1.408(3) . ?
C00W C01E 1.408(3) . ?
C00X H00X 0.9800 . ?
C00X C00Z 1.520(3) . ?
C00X C01R 1.527(4) . ?
C00X C026 1.538(4) . ?
C00Y C01O 1.500(4) . ?
C00Y C01P 1.393(4) . ?
C00Z C01D 1.393(3) . ?
C010 C01K 1.400(3) . ?
C010 C020 1.521(4) . ?
C011 H01A 0.9600 . ?
C011 H01B 0.9600 . ?
C011 H01C 0.9600 . ?
C012 C01A 1.517(3) . ?
C012 C01V 1.390(4) . ?
C013 C01W 1.394(4) . ?
C013 C02B 1.485(4) . ?
C014 C01L 1.399(3) . ?
C014 C02C 1.512(4) . ?
C015 H015 0.9300 . ?
C016 H016 0.9300 . ?
C016 C01M 1.377(4) . ?
C017 H017 0.9800 . ?
C017 C019 1.517(3) . ?
C017 C024 1.526(3) . ?
C017 C02D 1.529(4) . ?
C018 H018 0.9800 . ?
C018 C01S 1.532(3) . ?
C018 C02F 1.537(4) . ?
C019 C01X 1.398(3) . ?
C01A H01D 0.9800 . ?
C01A C023 1.532(4) . ?
C01A C02M 1.530(4) . ?
C01B C01J 1.351(3) . ?
C01B C02E 1.482(4) . ?
C01C H01E 0.94(3) . ?
C01C H01F 0.86(4) . ?
C01D H01G 0.9300 . ?
C01D C01T 1.376(4) . ?
C01E C01N 1.513(4) . ?
C01E C02A 1.396(4) . ?
C01F H01H 0.9300 . ?
C01F C01M 1.383(4) . ?
C01G H01I 0.9600 . ?
C01G H01J 0.9600 . ?
C01G H01K 0.9600 . ?
C01H C01J 1.431(4) . ?
C01H C02G 1.352(4) . ?
C01I C01U 1.388(4) . ?
C01I C022 1.522(3) . ?
C01J H01L 0.9300 . ?
C01K H01M 0.9300 . ?
C01K C01Z 1.374(4) . ?
C01L H01N 0.9300 . ?
C01L C01T 1.370(4) . ?
C01M C02H 1.513(4) . ?
C01N H01O 0.9800 . ?
C01N C028 1.532(4) . ?
C01N C02J 1.536(4) . ?
C01O H01P 0.9600 . ?
C01O H01Q 0.9600 . ?
C01O H01R 0.9600 . ?
C01P H01S 0.9300 . ?
C01P C025 1.376(5) . ?
C01Q H01T 0.9300 . ?
C01Q C01Z 1.376(4) . ?
C01R H01U 0.9600 . ?
C01R H01V 0.9600 . ?
C01R H01W 0.9600 . ?
C01S H01X 0.9600 . ?
C01S H01Y 0.9600 . ?
C01S H 0.9600 . ?
C01T H01Z 0.9300 . ?
C01U H01 0.9300 . ?
C01U C01Y 1.384(4) . ?
C01V H1 0.9300 . ?
C01V C01Y 1.375(4) . ?
C01W H2 0.9300 . ?
C01W C025 1.369(5) . ?
C01X H3 0.9300 . ?
C01X C027 1.377(4) . ?
C01Y H4 0.9300 . ?
C01Z H5 0.9300 . ?
C020 H020 0.9800 . ?
C020 C021 1.528(4) . ?
C020 C02I 1.528(4) . ?
C021 H02A 0.9600 . ?
C021 H02B 0.9600 . ?
C021 H02C 0.9600 . ?
C022 H022 0.9800 . ?
C022 C02K 1.534(4) . ?
C022 C02L 1.516(4) . ?
C023 H02D 0.9600 . ?
C023 H02E 0.9600 . ?
C023 H02F 0.9600 . ?
C024 H02G 0.9600 . ?
C024 H02H 0.9600 . ?
C024 H02I 0.9600 . ?
C025 C02O 1.517(4) . ?
C026 H02J 0.9600 . ?
C026 H02K 0.9600 . ?
C026 H02L 0.9600 . ?
C027 H027 0.9300 . ?
C027 C02A 1.369(4) . ?
C028 H02M 0.9600 . ?
C028 H02N 0.9600 . ?
C028 H02O 0.9600 . ?
C029 H02P 0.9600 . ?
C029 H02Q 0.9600 . ?
C029 H02R 0.9600 . ?
C029 C02C 1.524(4) . ?
C02A H02S 0.9300 . ?
C02B H02T 0.9600 . ?
C02B H02U 0.9600 . ?
C02B H02V 0.9600 . ?
C02C H02W 0.9800 . ?
C02C C02N 1.547(4) . ?
C02D H02X 0.9600 . ?
C02D H02Y 0.9600 . ?
C02D HA 0.9600 . ?
C02E H02Z 0.9600 . ?
C02E HB 0.9600 . ?
C02E HC 0.9600 . ?
C02F H02 0.9600 . ?
C02F HD 0.9600 . ?
C02F HE 0.9600 . ?
C02G H6 0.9300 . ?
C02G HF 0.9300 . ?
C02H H7 0.9600 . ?
C02H HG 0.9600 . ?
C02H HH 0.9600 . ?
C02I H8 0.9600 . ?
C02I HI 0.9600 . ?
C02I HJ 0.9600 . ?
C02J H9 0.9600 . ?
C02J HK 0.9600 . ?
C02J HL 0.9600 . ?
C02K H10 0.9600 . ?
C02K HM 0.9600 . ?
C02K HN 0.9600 . ?
C02L H11 0.9600 . ?
C02L HO 0.9600 . ?
C02L HP 0.9600 . ?
C02M H12 0.9600 . ?
C02M HQ 0.9600 . ?
C02M HR 0.9600 . ?
C02N H13 0.9600 . ?
C02N HS 0.9600 . ?
C02N HT 0.9600 . ?
C02O H14 0.9600 . ?
C02O HU 0.9600 . ?
C02O HV 0.9600 . ?
C2 H2A 0.9600 . ?
C2 H2B 0.9600 . ?
C2 H2C 0.9600 . ?
C2 C3 1.5191 . ?
C3 H3A 0.9700 . ?
C3 H3B 0.9700 . ?
C3 C4 1.5213 . ?
C4 H4A 0.9700 . ?
C4 H4B 0.9700 . ?
C4 C5 1.5214 . ?
C5 H5A 0.9700 . ?
C5 H5B 0.9700 . ?
C5 C6 1.5202 . ?
C6 H6A 0.9700 . ?
C6 H6B 0.9700 . ?
C6 C7 1.5198 . ?
C7 H7A 0.9600 . ?
C7 H7B 0.9600 . ?
C7 H7C 0.9600 . ?
C1 H1A 0.9600 . ?
C1 H1B 0.9600 . ?
C1 H1C 0.9600 . ?
C1 C8 1.5200 . ?
C8 H8A 0.9700 . ?
C8 H8B 0.9700 . ?
C8 C9 1.5200 . ?
C9 H9A 0.9700 . ?
C9 H9B 0.9700 . ?
C9 C10 1.5219 . ?
C10 H10A 0.9700 . ?
C10 H10B 0.9700 . ?
C10 C11 1.5201 . ?
C11 H11A 0.9700 . ?
C11 H11B 0.9700 . ?
C11 C12 1.5194 . ?
C12 H12A 0.9600 . ?
C12 H12B 0.9600 . ?
C12 H12C 0.9600 . ?

loop_
_exptl_oxdiff_crystal_face_indexfrac_h
_exptl_oxdiff_crystal_face_indexfrac_k
_exptl_oxdiff_crystal_face_indexfrac_l
_exptl_oxdiff_crystal_face_x
_exptl_oxdiff_crystal_face_y
_exptl_oxdiff_crystal_face_z
4.2102 -3.2151 -13.5043 0.1126 0.4708 -0.8750
3.9800 -2.5193 -13.7183 0.0646 0.4941 -0.8670
-7.6564 -10.9369 -0.1342 -0.1143 -0.8685 -0.4823
-4.6489 0.0599 13.7093 -0.0162 -0.6339 0.7733
4.6713 -0.0164 -13.7007 0.0163 0.6367 -0.7710
-6.0981 -12.5821 0.2918 0.0683 -0.8672 -0.4932
2.9054 -0.4883 -14.1731 -0.0997 0.5359 -0.8384
2.7567 -14.4680 -0.3018 0.7477 -0.4581 -0.4808
8.0629 -10.2386 0.7495 0.9787 -0.0255 -0.2037
10.1542 0.4831 4.5778 0.7958 0.4324 0.4239
11.1247 -0.2671 0.9007 0.8093 0.5565 0.1877
10.4392 5.7267 -0.4602 0.4978 0.8128 0.3027
4.3756 13.7831 -0.9592 -0.2506 0.8452 0.4720
-9.6664 7.3800 -0.7330 -0.9796 -0.1818 0.0859
-11.1257 0.2725 -0.8945 -0.8095 -0.5565 -0.1871
-11.2601 1.8063 1.5025 -0.8240 -0.5666 0.0092
-0.7058 14.8905 -0.1591 -0.6310 0.5985 0.4936
